data_4071634
loop_
_publ_author_name
'Ananikov, Valentine P.'
'Orlov, Nikolay V.'
'Kabeshov, Mikhail A.'
'Beletskaya, Irina P.'
'Starikova, Zoya A.'

_publ_section_title
;
 Stereodefined Synthesis of a New Type of 1,3-Dienes by Ligand-Controlled
 Carbon&#x2212;Carbon and Carbon&#x2212;Heteroatom Bond Formation in
 Nickel-Catalyzed Reaction of Diaryldichalcogenides with Alkynes
;
_journal_issue 16
_journal_name_full Organometallics
_journal_page_first 4056
_journal_paper_doi 10.1021/om800282h
_journal_volume 27
_journal_year 2008
_chemical_formula_sum 'C20 H22 O2 S2'
_chemical_formula_weight 358.50
_chemical_name_systematic
; 
 ? 
;
_space_group_IT_number 148
_symmetry_cell_setting rhombohedral
_symmetry_space_group_name_Hall '-R 3'
_symmetry_space_group_name_H-M 'R -3 :H'
_atom_sites_solution_hydrogens geom
_atom_sites_solution_primary direct
_atom_sites_solution_secondary difmap
_audit_creation_method SHELXL-97
_cell_angle_alpha 90.00
_cell_angle_beta 90.00
_cell_angle_gamma 120.00
_cell_formula_units_Z 9
_cell_length_a 24.993(4)
_cell_length_b 24.993(4)
_cell_length_c 7.3862(18)
_cell_measurement_reflns_used 1000
_cell_measurement_temperature 120(2)
_cell_measurement_theta_max 29.89
_cell_measurement_theta_min 3.72
_cell_volume 3995.7(13)
_computing_cell_refinement 'SAINTPlus (Bruker, 1998a)'
_computing_data_collection 'SMART (Bruker, 1998b)'
_computing_data_reduction 'SAINTPlus (Bruker, 1998a)'
_computing_molecular_graphics 'SHELXTL ver. 5.1 (Sheldrick, 1998b)'
_computing_publication_material 'SHELXTL ver. 5.1 (Sheldrick, 1998b)'
_computing_structure_refinement 'SHELXTL ver. 5.1 (Sheldrick, 1998b)'
_computing_structure_solution 'SHELXTL ver. 5.1 (Sheldrick, 1998b)'
_diffrn_ambient_temperature 120(2)
_diffrn_measured_fraction_theta_full 0.989
_diffrn_measured_fraction_theta_max 0.989
_diffrn_measurement_device_type 'Bruker SMART 1000 CCD area detector'
_diffrn_measurement_method 'phi and omega scans'
_diffrn_radiation_monochromator graphite
_diffrn_radiation_source 'fine-focus sealed tube'
_diffrn_radiation_type MoK\a
_diffrn_radiation_wavelength 0.71073
_diffrn_reflns_av_R_equivalents 0.0374
_diffrn_reflns_av_sigmaI/netI 0.0264
_diffrn_reflns_limit_h_max 34
_diffrn_reflns_limit_h_min -28
_diffrn_reflns_limit_k_max 34
_diffrn_reflns_limit_k_min -34
_diffrn_reflns_limit_l_max 9
_diffrn_reflns_limit_l_min -10
_diffrn_reflns_number 10992
_diffrn_reflns_theta_full 29.00
_diffrn_reflns_theta_max 29.00
_diffrn_reflns_theta_min 2.91
_exptl_absorpt_coefficient_mu 0.309
_exptl_absorpt_correction_T_max 0.928
_exptl_absorpt_correction_T_min 0.844
_exptl_absorpt_correction_type multi-scan
_exptl_absorpt_process_details 'SADABS (Sheldrick, 1998a)'
_exptl_crystal_colour colorless
_exptl_crystal_density_diffrn 1.341
_exptl_crystal_density_method 'not measured'
_exptl_crystal_description needle
_exptl_crystal_F_000 1710
_exptl_crystal_size_max 0.5
_exptl_crystal_size_mid 0.3
_exptl_crystal_size_min 0.2
_refine_diff_density_max 0.728
_refine_diff_density_min -0.219
_refine_diff_density_rms 0.076
_refine_ls_extinction_method none
_refine_ls_goodness_of_fit_ref 1.108
_refine_ls_hydrogen_treatment mixed
_refine_ls_matrix_type full
_refine_ls_number_parameters 153
_refine_ls_number_reflns 2327
_refine_ls_number_restraints 0
_refine_ls_restrained_S_all 1.108
_refine_ls_R_factor_all 0.0570
_refine_ls_R_factor_gt 0.0457
_refine_ls_shift/su_max 0.001
_refine_ls_shift/su_mean 0.000
_refine_ls_structure_factor_coef Fsqd
_refine_ls_weighting_details 'calc w=1/[\s^2^(Fo^2^)+(0.0610P)^2^+3.5270P] where P=(Fo^2^+2Fc^2^)/3'
_refine_ls_weighting_scheme calc
_refine_ls_wR_factor_gt 0.1085
_refine_ls_wR_factor_ref 0.1147
_reflns_number_gt 1864
_reflns_number_total 2327
_reflns_threshold_expression I>2u(I)
_cod_data_source_file om800282h-file002.cif
_cod_data_source_block bel
_cod_depositor_comments
;
The following automatic conversions were performed:

'_symmetry_cell_setting' value 'Rhombohedral' changed to
'rhombohedral' according to
/home/saulius/struct/CIF-dictionaries/cif_core.dic dictionary named
'cif_core.dic' version 2.4.1 from 2010-06-29.

Automatic conversion script
Id: cif_fix_values 1715 2011-07-08 13:25:40Z adriana 
;
_cod_original_cell_volume 3995.7(14)
_cod_original_sg_symbol_H-M R-3
_cod_database_code 4071634

loop_
_symmetry_equiv_pos_as_xyz
'x, y, z'
'-y, x-y, z'
'-x+y, -x, z'
'x+2/3, y+1/3, z+1/3'
'-y+2/3, x-y+1/3, z+1/3'
'-x+y+2/3, -x+1/3, z+1/3'
'x+1/3, y+2/3, z+2/3'
'-y+1/3, x-y+2/3, z+2/3'
'-x+y+1/3, -x+2/3, z+2/3'
'-x, -y, -z'
'y, -x+y, -z'
'x-y, x, -z'
'-x+2/3, -y+1/3, -z+1/3'
'y+2/3, -x+y+1/3, -z+1/3'
'x-y+2/3, x+1/3, -z+1/3'
'-x+1/3, -y+2/3, -z+2/3'
'y+1/3, -x+y+2/3, -z+2/3'
'x-y+1/3, x+2/3, -z+2/3'

loop_
_atom_site_label
_atom_site_type_symbol
_atom_site_fract_x
_atom_site_fract_y
_atom_site_fract_z
_atom_site_U_iso_or_equiv
_atom_site_adp_type
_atom_site_occupancy
_atom_site_symmetry_multiplicity
_atom_site_calc_flag
S1 S 0.079394(19) 0.284140(18) 0.11845(5) 0.02646(14) Uani 1 1 d
O1 O -0.02047(6) 0.29959(6) -0.18561(17) 0.0288(3) Uani 1 1 d
C1 C 0.13708(7) 0.31208(7) -0.2069(2) 0.0238(3) Uani 1 1 d
C2 C 0.08368(7) 0.27629(7) -0.1177(2) 0.0237(3) Uani 1 1 d
C3 C 0.02529(7) 0.23239(7) -0.2193(2) 0.0255(3) Uani 1 1 d
C4 C -0.03122(8) 0.23789(8) -0.1726(2) 0.0274(3) Uani 1 1 d
C5 C 0.03628(7) 0.20607(7) 0.1910(2) 0.0248(3) Uani 1 1 d
C6 C 0.05147(8) 0.16195(8) 0.1334(2) 0.0285(4) Uani 1 1 d
C7 C 0.01753(9) 0.10158(8) 0.1971(3) 0.0332(4) Uani 1 1 d
C8 C -0.02996(9) 0.08553(8) 0.3201(2) 0.0360(4) Uani 1 1 d
C9 C -0.04463(9) 0.12918(9) 0.3788(3) 0.0344(4) Uani 1 1 d
C10 C -0.01229(8) 0.18938(8) 0.3134(2) 0.0279(3) Uani 1 1 d
H1 H 0.1332(8) 0.3076(8) -0.338(3) 0.023(4) Uiso 1 1 d
H32 H 0.0358(8) 0.2408(8) -0.347(3) 0.021(4) Uiso 1 1 d
H7 H 0.0268(9) 0.0737(9) 0.158(3) 0.027(5) Uiso 1 1 d
H31 H 0.0131(9) 0.1887(9) -0.201(3) 0.026(5) Uiso 1 1 d
H10 H -0.0229(10) 0.2173(10) 0.352(3) 0.033(5) Uiso 1 1 d
H41 H -0.0450(9) 0.2242(9) -0.048(3) 0.035(5) Uiso 1 1 d
H8 H -0.0506(10) 0.0442(10) 0.356(3) 0.034(5) Uiso 1 1 d
H6 H 0.0837(10) 0.1718(9) 0.055(3) 0.033(5) Uiso 1 1 d
H9 H -0.0776(10) 0.1179(10) 0.457(3) 0.036(5) Uiso 1 1 d
H42 H -0.0649(9) 0.2126(9) -0.253(3) 0.032(5) Uiso 1 1 d
H1O H -0.0063(12) 0.3142(11) -0.284(3) 0.048(7) Uiso 1 1 d

loop_
_atom_site_aniso_label
_atom_site_aniso_U_11
_atom_site_aniso_U_22
_atom_site_aniso_U_33
_atom_site_aniso_U_23
_atom_site_aniso_U_13
_atom_site_aniso_U_12
S1 0.0285(2) 0.0244(2) 0.0239(2) -0.00172(15) 0.00137(15) 0.01123(16)
O1 0.0335(6) 0.0332(6) 0.0241(6) 0.0025(5) 0.0029(5) 0.0199(5)
C1 0.0250(7) 0.0230(7) 0.0246(8) 0.0003(6) -0.0004(6) 0.0129(6)
C2 0.0273(8) 0.0244(7) 0.0218(7) -0.0006(6) -0.0008(6) 0.0147(6)
C3 0.0242(7) 0.0237(7) 0.0264(8) -0.0010(6) -0.0003(6) 0.0103(6)
C4 0.0243(8) 0.0287(8) 0.0286(9) 0.0015(7) 0.0000(6) 0.0128(7)
C5 0.0241(7) 0.0265(7) 0.0230(8) 0.0008(6) -0.0028(6) 0.0121(6)
C6 0.0273(8) 0.0314(8) 0.0286(9) -0.0016(7) -0.0022(7) 0.0161(7)
C7 0.0429(10) 0.0289(8) 0.0314(9) -0.0031(7) -0.0093(7) 0.0206(8)
C8 0.0433(10) 0.0291(9) 0.0255(9) 0.0033(7) -0.0070(7) 0.0106(8)
C9 0.0323(9) 0.0387(9) 0.0248(9) 0.0046(7) 0.0003(7) 0.0123(8)
C10 0.0298(8) 0.0342(9) 0.0223(8) -0.0008(6) -0.0004(6) 0.0179(7)

loop_
_atom_type_symbol
_atom_type_description
_atom_type_scat_dispersion_real
_atom_type_scat_dispersion_imag
_atom_type_scat_source
C C 0.0033 0.0016 'International Tables Vol C Tables 4.2.6.8 and 6.1.1.4'
H H 0.0000 0.0000 'International Tables Vol C Tables 4.2.6.8 and 6.1.1.4'
O O 0.0106 0.0060 'International Tables Vol C Tables 4.2.6.8 and 6.1.1.4'
S S 0.1246 0.1234 'International Tables Vol C Tables 4.2.6.8 and 6.1.1.4'

loop_
_geom_angle_atom_site_label_1
_geom_angle_atom_site_label_2
_geom_angle_atom_site_label_3
_geom_angle
_geom_angle_site_symmetry_1
_geom_angle_site_symmetry_3
C2 S1 C5 102.32(7) . .
C4 O1 H1O 110.6(17) . .
C2 C1 C1 126.46(19) . 16_554
C2 C1 H1 113.6(11) . .
C1 C1 H1 119.9(11) 16_554 .
C1 C2 C3 120.90(15) . .
C1 C2 S1 120.25(12) . .
C3 C2 S1 118.68(12) . .
C2 C3 C4 115.01(14) . .
C2 C3 H32 105.4(10) . .
C4 C3 H32 111.2(10) . .
C2 C3 H31 112.8(11) . .
C4 C3 H31 106.4(11) . .
H32 C3 H31 105.8(15) . .
O1 C4 C3 113.50(13) . .
O1 C4 H41 106.4(12) . .
C3 C4 H41 111.0(12) . .
O1 C4 H42 107.3(12) . .
C3 C4 H42 110.3(12) . .
H41 C4 H42 108.0(17) . .
C10 C5 C6 119.88(15) . .
C10 C5 S1 118.81(12) . .
C6 C5 S1 121.28(13) . .
C7 C6 C5 119.50(17) . .
C7 C6 H6 118.8(13) . .
C5 C6 H6 121.7(13) . .
C8 C7 C6 120.36(17) . .
C8 C7 H7 120.6(13) . .
C6 C7 H7 119.1(13) . .
C9 C8 C7 120.27(17) . .
C9 C8 H8 124.3(13) . .
C7 C8 H8 115.4(13) . .
C8 C9 C10 120.27(18) . .
C8 C9 H9 120.1(13) . .
C10 C9 H9 119.5(13) . .
C9 C10 C5 119.69(16) . .
C9 C10 H10 119.2(13) . .
C5 C10 H10 121.1(13) . .

loop_
_geom_bond_atom_site_label_1
_geom_bond_atom_site_label_2
_geom_bond_distance
_geom_bond_site_symmetry_2
S1 C2 1.7647(17) .
S1 C5 1.7757(16) .
O1 C4 1.430(2) .
O1 H1O 0.81(3) .
C1 C2 1.350(2) .
C1 C1 1.449(3) 16_554
C1 H1 0.973(19) .
C2 C3 1.515(2) .
C3 C4 1.525(2) .
C3 H32 0.97(2) .
C3 H31 0.986(19) .
C4 H41 0.98(2) .
C4 H42 0.96(2) .
C5 C10 1.399(2) .
C5 C6 1.400(2) .
C6 C7 1.392(3) .
C6 H6 0.92(2) .
C7 C8 1.385(3) .
C7 H7 0.88(2) .
C8 C9 1.383(3) .
C8 H8 0.93(2) .
C9 C10 1.391(2) .
C9 H9 0.93(2) .
C10 H10 0.91(2) .

loop_
_geom_torsion_atom_site_label_1
_geom_torsion_atom_site_label_2
_geom_torsion_atom_site_label_3
_geom_torsion_atom_site_label_4
_geom_torsion
_geom_torsion_site_symmetry_1
C1 C1 C2 C3 -178.30(18) 16_554
C1 C1 C2 S1 6.5(3) 16_554
C5 S1 C2 C1 -137.65(13) .
C5 S1 C2 C3 47.02(13) .
C1 C2 C3 C4 -128.77(16) .
S1 C2 C3 C4 46.52(18) .
C2 C3 C4 O1 52.2(2) .
C2 S1 C5 C10 -133.97(13) .
C2 S1 C5 C6 48.38(15) .
C10 C5 C6 C7 0.7(2) .
S1 C5 C6 C7 178.31(13) .
C5 C6 C7 C8 -1.5(3) .
C6 C7 C8 C9 0.8(3) .
C7 C8 C9 C10 0.8(3) .
C8 C9 C10 C5 -1.6(3) .
C6 C5 C10 C9 0.9(2) .
S1 C5 C10 C9 -176.79(13) .
